data_4328540
loop_
_publ_author_name
'Shang-Da Jiang'
'Shan-Shan Liu'
'Li-Nan Zhou'
'Bing-Wu Wang'
'Zhe-Ming Wang'
'Song Gao'

_publ_section_title
;
 Series of Lanthanide Organometallic Single-Ion Magnets
;
_journal_name_full 'Inorganic Chemistry'
_journal_page_first 3079
_journal_page_last 3087
_journal_paper_doi 10.1021/ic202511n
_journal_volume 51
_journal_year 2012
_chemical_formula_sum 'C18 H23 Y'
_chemical_formula_weight 328.27
_chemical_name_systematic
; 
 ? 
;
_space_group_IT_number 62
_symmetry_cell_setting orthorhombic
_symmetry_space_group_name_Hall '-P 2ac 2n'
_symmetry_space_group_name_H-M 'P n m a'
_atom_sites_solution_hydrogens geom
_atom_sites_solution_primary direct
_atom_sites_solution_secondary difmap
_audit_creation_method SHELXL-97
_cell_angle_alpha 90.00
_cell_angle_beta 90.00
_cell_angle_gamma 90.00
_cell_formula_units_Z 4
_cell_length_a 10.2873(3)
_cell_length_b 13.2770(3)
_cell_length_c 11.8969(4)
_cell_measurement_temperature 293(2)
_cell_volume 1624.93(8)
_computing_cell_refinement 'HKL Scalepack (Otwinowski & Minor, 1997)'
_computing_data_collection 'KappaCCD (Nonius B. V., 1998)'
_computing_data_reduction 'HKL Denzo (Otwinowski & Minor, 1997) & maXus (Mackay et al., 1998)'
_computing_molecular_graphics 'Bruker SHELXTL V5.1 (Sheldrick, 1998)'
_computing_publication_material 'SHELXL-97 (Sheldrick, 1997)'
_computing_structure_refinement 'SHELXL-97 (Sheldrick, 1997)'
_computing_structure_solution 'SHELXS-97 (Sheldrick, 1997)'
_diffrn_ambient_temperature 293(2)
_diffrn_measured_fraction_theta_full 0.997
_diffrn_measured_fraction_theta_max 0.997
_diffrn_measurement_device_type 'NONIUS KappaCCD'
_diffrn_measurement_method CCD
_diffrn_radiation_monochromator graphite
_diffrn_radiation_source 'fine-focus sealed tube'
_diffrn_radiation_type MoK\a
_diffrn_radiation_wavelength 0.71073
_diffrn_reflns_av_R_equivalents 0.0300
_diffrn_reflns_av_sigmaI/netI 0.0363
_diffrn_reflns_limit_h_max 13
_diffrn_reflns_limit_h_min -13
_diffrn_reflns_limit_k_max 17
_diffrn_reflns_limit_k_min -17
_diffrn_reflns_limit_l_max 15
_diffrn_reflns_limit_l_min -15
_diffrn_reflns_number 3543
_diffrn_reflns_theta_full 27.45
_diffrn_reflns_theta_max 27.45
_diffrn_reflns_theta_min 3.96
_diffrn_standards_decay_% none
_exptl_absorpt_coefficient_mu 3.575
_exptl_absorpt_correction_T_max 0.6536
_exptl_absorpt_correction_T_min 0.3289
_exptl_absorpt_correction_type multi-scan
_exptl_absorpt_process_details
;
multi-scan from symmetry-related measurements 
 Sortav (Blessing 1995, 1997)
;
_exptl_crystal_colour 'light yellow'
_exptl_crystal_density_diffrn 1.342
_exptl_crystal_description block
_exptl_crystal_F_000 680
_exptl_crystal_size_max 0.40
_exptl_crystal_size_mid 0.17
_exptl_crystal_size_min 0.13
_refine_diff_density_max 0.255
_refine_diff_density_min -0.264
_refine_diff_density_rms 0.050
_refine_ls_extinction_coef 0.0067(13)
_refine_ls_extinction_expression Fc^*^=kFc[1+0.001xFc^2^\l^3^/sin(2\q)]^-1/4^
_refine_ls_extinction_method SHELXL
_refine_ls_goodness_of_fit_ref 1.015
_refine_ls_hydrogen_treatment constr
_refine_ls_matrix_type full
_refine_ls_number_parameters 132
_refine_ls_number_reflns 1942
_refine_ls_number_restraints 54
_refine_ls_restrained_S_all 1.028
_refine_ls_R_factor_all 0.0614
_refine_ls_R_factor_gt 0.0345
_refine_ls_shift/su_max 0.000
_refine_ls_shift/su_mean 0.000
_refine_ls_structure_factor_coef Fsqd
_refine_ls_weighting_details 'calc w=1/[\s^2^(Fo^2^)+(0.0411P)^2^+0.2534P] where P=(Fo^2^+2Fc^2^)/3'
_refine_ls_weighting_scheme calc
_refine_ls_wR_factor_gt 0.0734
_refine_ls_wR_factor_ref 0.0823
_reflns_number_gt 1386
_reflns_number_total 1942
_reflns_threshold_expression >2sigma(I)
_cod_data_source_file ic202511n_6Y.cif
_cod_data_source_block COTYCp*
_cod_database_code 4328540

loop_
_symmetry_equiv_pos_as_xyz
'x, y, z'
'-x+1/2, -y, z+1/2'
'-x, y+1/2, -z'
'x+1/2, -y+1/2, -z+1/2'
'-x, -y, -z'
'x-1/2, y, -z-1/2'
'x, -y-1/2, z'
'-x-1/2, y-1/2, z-1/2'

loop_
_atom_site_label
_atom_site_type_symbol
_atom_site_fract_x
_atom_site_fract_y
_atom_site_fract_z
_atom_site_U_iso_or_equiv
_atom_site_adp_type
_atom_site_occupancy
_atom_site_symmetry_multiplicity
_atom_site_calc_flag
_atom_site_refinement_flags
_atom_site_disorder_group
Y1 Y 0.13157(3) 0.7500 0.01032(3) 0.04971(17) Uani 1 2 d S .
C3 C 0.2262(2) 0.69674(18) -0.18237(18) 0.0484(6) Uani 1 1 d . .
C2 C 0.3166(2) 0.66354(18) -0.1007(2) 0.0489(6) Uani 1 1 d . .
C6 C 0.1461(3) 0.6307(2) -0.2585(2) 0.0752(9) Uani 1 1 d . .
H6AB H 0.1940 0.6171 -0.3261 0.113 Uiso 1 1 calc R .
H6AC H 0.0665 0.6645 -0.2771 0.113 Uiso 1 1 calc R .
H6AA H 0.1269 0.5685 -0.2210 0.113 Uiso 1 1 calc R .
C1 C 0.3730(3) 0.7500 -0.0505(3) 0.0541(9) Uani 1 2 d S .
C5 C 0.3506(3) 0.5552(2) -0.0738(3) 0.0724(8) Uani 1 1 d . .
H5AC H 0.4195 0.5331 -0.1223 0.109 Uiso 1 1 calc R .
H5AA H 0.2755 0.5135 -0.0851 0.109 Uiso 1 1 calc R .
H5AB H 0.3782 0.5504 0.0031 0.109 Uiso 1 1 calc R .
C4 C 0.4773(4) 0.7500 0.0397(4) 0.0862(15) Uani 1 2 d S .
H4AA H 0.5614 0.7500 0.0047 0.129 Uiso 1 2 d SR .
H4AB H 0.4679 0.8106 0.0866 0.129 Uiso 0.50 1 d PR .
C7 C 0.1491(9) 0.6975(6) 0.2133(7) 0.082(3) Uani 0.607(19) 1 d PU 1
H7 H 0.2140 0.6712 0.2592 0.098 Uiso 0.607(19) 1 calc PR 1
C8 C 0.0765(9) 0.6225(8) 0.1619(8) 0.071(3) Uani 0.607(19) 1 d PU 1
H8 H 0.1041 0.5579 0.1806 0.085 Uiso 0.607(19) 1 calc PR 1
C9 C -0.0288(10) 0.6227(8) 0.0883(8) 0.072(3) Uani 0.607(19) 1 d PU 1
H9 H -0.0553 0.5582 0.0680 0.087 Uiso 0.607(19) 1 calc PR 1
C10 C -0.1031(8) 0.6980(8) 0.0386(9) 0.087(3) Uani 0.607(19) 1 d PU 1
H10 H -0.1694 0.6718 -0.0058 0.104 Uiso 0.607(19) 1 calc PR 1
C15 C -0.109(2) 0.7500 0.005(2) 0.091(6) Uani 0.393(19) 2 d SPU 2
H15 H -0.1692 0.7500 -0.0540 0.110 Uiso 0.393(19) 2 calc SPR 2
C12 C 0.1235(17) 0.6536(11) 0.1895(13) 0.076(5) Uani 0.393(19) 1 d PU 2
H12 H 0.1672 0.6013 0.2252 0.091 Uiso 0.393(19) 1 calc PR 2
C14 C -0.0710(18) 0.6505(14) 0.042(2) 0.092(6) Uani 0.393(19) 1 d PU 2
H14 H -0.1169 0.5983 0.0082 0.110 Uiso 0.393(19) 1 calc PR 2
C11 C 0.176(2) 0.7500 0.2190(15) 0.068(5) Uani 0.393(19) 2 d SPU 2
H11 H 0.2514 0.7500 0.2618 0.082 Uiso 0.393(19) 2 calc SPR 2
C13 C 0.0235(16) 0.6182(12) 0.1204(14) 0.070(4) Uani 0.393(19) 1 d PU 2
H13 H 0.0166 0.5488 0.1293 0.084 Uiso 0.393(19) 1 calc PR 2

loop_
_atom_site_aniso_label
_atom_site_aniso_U_11
_atom_site_aniso_U_22
_atom_site_aniso_U_33
_atom_site_aniso_U_23
_atom_site_aniso_U_13
_atom_site_aniso_U_12
Y1 0.0469(2) 0.0580(2) 0.0442(2) 0.000 0.00989(15) 0.000
C3 0.0491(14) 0.0566(14) 0.0394(12) -0.0055(10) 0.0040(10) -0.0017(11)
C2 0.0430(13) 0.0542(14) 0.0494(13) 0.0012(11) 0.0063(11) 0.0063(12)
C6 0.094(2) 0.0742(19) 0.0580(16) -0.0132(15) -0.0115(15) -0.0098(17)
C1 0.0366(19) 0.078(3) 0.0481(18) 0.000 -0.0002(15) 0.000
C5 0.0690(19) 0.0639(17) 0.084(2) 0.0120(16) 0.0108(15) 0.0172(15)
C4 0.046(2) 0.130(4) 0.083(3) 0.000 -0.019(2) 0.000
C7 0.098(5) 0.095(8) 0.052(4) 0.010(5) -0.001(3) -0.027(5)
C8 0.070(6) 0.077(5) 0.066(5) 0.023(4) 0.004(4) -0.004(5)
C9 0.066(6) 0.075(5) 0.076(6) 0.004(4) 0.004(4) -0.024(5)
C10 0.050(4) 0.102(7) 0.108(5) 0.007(6) 0.016(4) -0.013(5)
C15 0.067(8) 0.096(10) 0.111(10) 0.000 0.010(7) 0.000
C12 0.090(9) 0.073(8) 0.065(8) 0.016(6) 0.008(6) -0.013(7)
C14 0.077(9) 0.083(9) 0.116(9) 0.005(8) 0.013(7) -0.023(7)
C11 0.085(9) 0.074(10) 0.046(6) 0.000 0.015(6) 0.000
C13 0.072(9) 0.061(5) 0.076(8) 0.015(6) -0.006(6) -0.007(7)

loop_
_atom_type_symbol
_atom_type_description
_atom_type_scat_dispersion_real
_atom_type_scat_dispersion_imag
_atom_type_scat_source
C C 0.0033 0.0016 'International Tables Vol C Tables 4.2.6.8 and 6.1.1.4'
H H 0.0000 0.0000 'International Tables Vol C Tables 4.2.6.8 and 6.1.1.4'
Y Y -2.7962 3.5667 'International Tables Vol C Tables 4.2.6.8 and 6.1.1.4'

loop_
_geom_angle_atom_site_label_1
_geom_angle_atom_site_label_2
_geom_angle_atom_site_label_3
_geom_angle
_geom_angle_site_symmetry_1
_geom_angle_site_symmetry_3
C13 Y1 C13 91.0(7) . 7_575
C13 Y1 C15 64.0(5) . .
C13 Y1 C15 64.0(5) 7_575 .
C13 Y1 C12 83.9(5) . 7_575
C13 Y1 C12 32.9(4) 7_575 7_575
C15 Y1 C12 89.5(6) . 7_575
C13 Y1 C12 32.9(4) . .
C13 Y1 C12 83.9(5) 7_575 .
C15 Y1 C12 89.5(6) . .
C12 Y1 C12 62.0(7) 7_575 .
C13 Y1 C14 33.2(5) . .
C13 Y1 C14 85.3(6) 7_575 .
C15 Y1 C14 33.9(5) . .
C12 Y1 C14 96.6(7) 7_575 .
C12 Y1 C14 64.6(6) . .
C13 Y1 C14 85.3(6) . 7_575
C13 Y1 C14 33.2(5) 7_575 7_575
C15 Y1 C14 33.9(5) . 7_575
C12 Y1 C14 64.6(6) 7_575 7_575
C12 Y1 C14 96.6(7) . 7_575
C14 Y1 C14 63.9(9) . 7_575
C13 Y1 C7 73.6(5) . 7_575
C13 Y1 C7 47.4(4) 7_575 7_575
C15 Y1 C7 95.6(6) . 7_575
C12 Y1 C7 16.1(3) 7_575 7_575
C12 Y1 C7 47.5(4) . 7_575
C14 Y1 C7 93.5(6) . 7_575
C14 Y1 C7 76.6(6) 7_575 7_575
C13 Y1 C7 47.4(4) . .
C13 Y1 C7 73.6(5) 7_575 .
C15 Y1 C7 95.6(6) . .
C12 Y1 C7 47.5(4) 7_575 .
C12 Y1 C7 16.1(3) . .
C14 Y1 C7 76.6(6) . .
C14 Y1 C7 93.5(6) 7_575 .
C7 Y1 C7 32.1(4) 7_575 .
C13 Y1 C11 63.7(5) . .
C13 Y1 C11 63.7(5) 7_575 .
C15 Y1 C11 102.0(8) . .
C12 Y1 C11 33.2(4) 7_575 .
C12 Y1 C11 33.2(4) . .
C14 Y1 C11 90.1(7) . .
C14 Y1 C11 90.1(7) 7_575 .
C7 Y1 C11 17.2(2) 7_575 .
C7 Y1 C11 17.2(2) . .
C13 Y1 C10 45.8(4) . .
C13 Y1 C10 72.0(5) 7_575 .
C15 Y1 C10 18.4(3) . .
C12 Y1 C10 89.7(5) 7_575 .
C12 Y1 C10 73.4(4) . .
C14 Y1 C10 16.3(4) . .
C14 Y1 C10 47.8(6) 7_575 .
C7 Y1 C10 90.9(3) 7_575 .
C7 Y1 C10 82.3(3) . .
C11 Y1 C10 92.4(5) . .
C13 Y1 C10 72.0(5) . 7_575
C13 Y1 C10 45.8(4) 7_575 7_575
C15 Y1 C10 18.4(3) . 7_575
C12 Y1 C10 73.4(4) 7_575 7_575
C12 Y1 C10 89.7(5) . 7_575
C14 Y1 C10 47.8(6) . 7_575
C14 Y1 C10 16.3(4) 7_575 7_575
C7 Y1 C10 82.3(3) 7_575 7_575
C7 Y1 C10 90.9(3) . 7_575
C11 Y1 C10 92.4(5) . 7_575
C10 Y1 C10 31.6(5) . 7_575
C3 C3 C2 108.14(14) 7_575 .
C3 C3 C6 125.58(15) 7_575 .
C2 C3 C6 126.3(2) . .
C3 C3 Y1 74.15(5) 7_575 .
C2 C3 Y1 73.99(12) . .
C6 C3 Y1 119.09(17) . .
C3 C2 C1 107.8(2) . .
C3 C2 C5 126.3(2) . .
C1 C2 C5 125.8(2) . .
C3 C2 Y1 74.26(13) . .
C1 C2 Y1 74.13(17) . .
C5 C2 Y1 118.91(17) . .
C3 C6 H6AB 109.5 . .
C3 C6 H6AC 109.5 . .
H6AB C6 H6AC 109.5 . .
C3 C6 H6AA 109.5 . .
H6AB C6 H6AA 109.5 . .
H6AC C6 H6AA 109.5 . .
C2 C1 C2 108.1(3) . 7_575
C2 C1 C4 125.93(15) . .
C2 C1 C4 125.93(15) 7_575 .
C2 C1 Y1 74.05(16) . .
C2 C1 Y1 74.05(16) 7_575 .
C4 C1 Y1 118.8(3) . .
C2 C5 H5AC 109.5 . .
C2 C5 H5AA 109.5 . .
H5AC C5 H5AA 109.5 . .
C2 C5 H5AB 109.5 . .
H5AC C5 H5AB 109.5 . .
H5AA C5 H5AB 109.5 . .
C1 C4 H4AA 109.3 . .
C1 C4 H4AB 109.3 . .
H4AA C4 H4AB 109.6 . .
C8 C7 C7 135.9(6) . 7_575
C8 C7 Y1 74.8(5) . .
C7 C7 Y1 73.94(18) 7_575 .
C8 C7 H7 112.1 . .
C7 C7 H7 112.1 7_575 .
Y1 C7 H7 135.9 . .
C7 C8 C9 134.0(10) . .
C7 C8 Y1 73.4(5) . .
C9 C8 Y1 74.1(6) . .
C7 C8 H8 113.0 . .
C9 C8 H8 113.0 . .
Y1 C8 H8 135.8 . .
C10 C9 C8 134.1(10) . .
C10 C9 Y1 73.9(5) . .
C8 C9 Y1 74.1(6) . .
C10 C9 H9 112.9 . .
C8 C9 H9 112.9 . .
Y1 C9 H9 135.1 . .
C9 C10 C10 136.0(6) . 7_575
C9 C10 Y1 74.2(5) . .
C10 C10 Y1 74.2(3) 7_575 .
C9 C10 H10 112.0 . .
C10 C10 H10 112.0 7_575 .
Y1 C10 H10 136.5 . .
C14 C15 C14 132(3) 7_575 .
C14 C15 Y1 73.7(12) 7_575 .
C14 C15 Y1 73.7(12) . .
C14 C15 H15 114.2 7_575 .
C14 C15 H15 114.2 . .
Y1 C15 H15 133.1 . .
C13 C12 C11 136.1(17) . .
C13 C12 Y1 72.2(9) . .
C11 C12 Y1 74.8(11) . .
C13 C12 H12 112.0 . .
C11 C12 H12 112.0 . .
Y1 C12 H12 139.5 . .
C15 C14 C13 132(2) . .
C15 C14 Y1 72.4(12) . .
C13 C14 Y1 71.7(10) . .
C15 C14 H14 114.1 . .
C13 C14 H14 114.1 . .
Y1 C14 H14 138.9 . .
C12 C11 C12 127(2) . 7_575
C12 C11 Y1 72.0(11) . .
C12 C11 Y1 72.0(11) 7_575 .
C12 C11 H11 116.6 . .
C12 C11 H11 116.6 7_575 .
Y1 C11 H11 133.6 . .
C12 C13 C14 142.4(17) . .
C12 C13 Y1 75.0(9) . .
C14 C13 Y1 75.1(10) . .
C12 C13 H13 108.8 . .
C14 C13 H13 108.8 . .
Y1 C13 H13 143.3 . .

loop_
_geom_bond_atom_site_label_1
_geom_bond_atom_site_label_2
_geom_bond_distance
_geom_bond_site_symmetry_2
Y1 C13 2.452(15) .
Y1 C13 2.452(15) 7_575
Y1 C15 2.48(2) .
Y1 C12 2.488(15) 7_575
Y1 C12 2.488(15) .
Y1 C14 2.496(18) .
Y1 C14 2.496(18) 7_575
Y1 C7 2.520(8) 7_575
Y1 C7 2.520(8) .
Y1 C11 2.524(19) .
Y1 C10 2.534(8) .
Y1 C10 2.534(8) 7_575
C3 C3 1.414(5) 7_575
C3 C2 1.415(3) .
C3 C6 1.506(3) .
C2 C1 1.418(3) .
C2 C5 1.514(4) .
C6 H6AB 0.9600 .
C6 H6AC 0.9600 .
C6 H6AA 0.9600 .
C1 C2 1.418(3) 7_575
C1 C4 1.518(6) .
C5 H5AC 0.9600 .
C5 H5AA 0.9600 .
C5 H5AB 0.9600 .
C4 H4AA 0.9595 .
C4 H4AB 0.9836 .
C7 C8 1.388(12) .
C7 C7 1.394(16) 7_575
C7 H7 0.9300 .
C8 C9 1.392(10) .
C8 H8 0.9300 .
C9 C10 1.391(14) .
C9 H9 0.9300 .
C10 C10 1.38(2) 7_575
C10 H10 0.9300 .
C15 C14 1.45(2) 7_575
C15 C14 1.45(2) .
C15 H15 0.9300 .
C12 C13 1.398(17) .
C12 C11 1.432(17) .
C12 H12 0.9300 .
C14 C13 1.41(2) .
C14 H14 0.9300 .
C11 C12 1.432(17) 7_575
C11 H11 0.9300 .
C13 H13 0.9300 .
